data_4023100
loop_
_publ_author_name
'Sha Lou'
'Peng Dai'
'Scott E. Schaus'

_publ_section_title
;
 Asymmetric Mannich Reaction of Dicarbonyl Compounds with
 \a-Amido Sulfones Catalyzed by Cinchona Alkaloids and Synthesis of
 Chiral Dihydropyrimidones
;
_journal_name_full 'Journal of Organic Chemistry'
_journal_page_first 9998
_journal_page_last 10008
_journal_paper_doi 10.1021/jo701777g
_journal_volume 72
_journal_year 2007
_chemical_formula_moiety 'C18 H21 N O4'
_chemical_formula_sum 'C18 H21 N O4'
_chemical_formula_weight 315.36
_chemical_name_systematic
; 
 ? 
;
_space_group_IT_number 19
_symmetry_cell_setting orthorhombic
_symmetry_space_group_name_Hall 'P 2ac 2ab'
_symmetry_space_group_name_H-M 'P 21 21 21'
_atom_sites_solution_hydrogens difmap
_atom_sites_solution_primary direct
_atom_sites_solution_secondary difmap
_audit_creation_method SHELXL-97
_cell_angle_alpha 90.00
_cell_angle_beta 90.00
_cell_angle_gamma 90.00
_cell_formula_units_Z 4
_cell_length_a 6.3666(4)
_cell_length_b 15.3404(9)
_cell_length_c 17.1852(13)
_cell_measurement_reflns_used 3842
_cell_measurement_temperature 173(2)
_cell_measurement_theta_max 26.70
_cell_measurement_theta_min 2.72
_cell_volume 1678.41(19)
_computing_cell_refinement 'Bruker SAINT+'
_computing_data_collection 'Bruker APEX2'
_computing_data_reduction 'Bruker SAINT+'
_computing_molecular_graphics 'Bruker SHELXTL'
_computing_publication_material 'Bruker SHELXTL'
_computing_structure_refinement 'SHELXL-97 (Sheldrick, 1997)'
_computing_structure_solution 'SHELXS-97 (Sheldrick, 1990)'
_diffrn_ambient_temperature 173(2)
_diffrn_measured_fraction_theta_full 0.999
_diffrn_measured_fraction_theta_max 0.999
_diffrn_measurement_device_type 'C18 H21 N O4'
_diffrn_measurement_method 'phi and omega scans'
_diffrn_radiation_monochromator graphite
_diffrn_radiation_source 'fine-focus sealed tube'
_diffrn_radiation_type MoK\a
_diffrn_radiation_wavelength 0.71073
_diffrn_reflns_av_R_equivalents 0.0264
_diffrn_reflns_av_sigmaI/netI 0.0344
_diffrn_reflns_limit_h_max 8
_diffrn_reflns_limit_h_min -8
_diffrn_reflns_limit_k_max 20
_diffrn_reflns_limit_k_min -20
_diffrn_reflns_limit_l_max 15
_diffrn_reflns_limit_l_min -22
_diffrn_reflns_number 12635
_diffrn_reflns_theta_full 28.28
_diffrn_reflns_theta_max 28.28
_diffrn_reflns_theta_min 1.78
_exptl_absorpt_coefficient_mu 0.088
_exptl_absorpt_correction_T_max 0.9956
_exptl_absorpt_correction_T_min 0.9656
_exptl_absorpt_correction_type multi-scan
_exptl_absorpt_process_details SADABS
_exptl_crystal_colour colourless
_exptl_crystal_density_diffrn 1.248
_exptl_crystal_density_meas 0
_exptl_crystal_density_method 'not measured'
_exptl_crystal_description rod
_exptl_crystal_F_000 672
_exptl_crystal_size_max 0.40
_exptl_crystal_size_mid 0.10
_exptl_crystal_size_min 0.05
_refine_diff_density_max 0.177
_refine_diff_density_min -0.157
_refine_diff_density_rms 0.034
_refine_ls_abs_structure_details 'Flack H D (1983), Acta Cryst. A39, 876-881'
_refine_ls_abs_structure_Flack -0.1(8)
_refine_ls_extinction_method none
_refine_ls_goodness_of_fit_ref 1.018
_refine_ls_hydrogen_treatment isotropic
_refine_ls_matrix_type full
_refine_ls_number_parameters 292
_refine_ls_number_reflns 4169
_refine_ls_number_restraints 0
_refine_ls_restrained_S_all 1.018
_refine_ls_R_factor_all 0.0455
_refine_ls_R_factor_gt 0.0331
_refine_ls_shift/su_max 0.010
_refine_ls_shift/su_mean 0.001
_refine_ls_structure_factor_coef Fsqd
_refine_ls_weighting_details 'calc w=1/[\s^2^(Fo^2^)+(0.0511P)^2^+0.0000P] where P=(Fo^2^+2Fc^2^)/3'
_refine_ls_weighting_scheme calc
_refine_ls_wR_factor_gt 0.0785
_refine_ls_wR_factor_ref 0.0835
_reflns_number_gt 3492
_reflns_number_total 4169
_reflns_threshold_expression >2sigma(I)
_cod_data_source_file jo701777g-File004.cif
_cod_data_source_block schaus9
_cod_depositor_comments
;
The following automatic conversions were performed:
'_symmetry_cell_setting' value 'Orthorhombic' changed to 'orthorhombic'
according to '/home/saulius/struct/CIF-dictionaries/cif_core.dic'
dictionary named 'cif_core.dic' version 2.4.1 from 2010-06-29.

Automatic conversion script
Id: cif_fix_enum 1527 2010-12-29 10:47:43Z saulius 
;
_cod_database_code 4023100

loop_
_symmetry_equiv_pos_as_xyz
'x, y, z'
'-x+1/2, -y, z+1/2'
'-x, y+1/2, -z+1/2'
'x+1/2, -y+1/2, -z'

loop_
_atom_site_label
_atom_site_type_symbol
_atom_site_fract_x
_atom_site_fract_y
_atom_site_fract_z
_atom_site_U_iso_or_equiv
_atom_site_adp_type
_atom_site_occupancy
_atom_site_symmetry_multiplicity
_atom_site_calc_flag
O1 O 0.13835(14) 0.72858(6) 0.82188(6) 0.0295(2) Uani 1 1 d
O2 O 0.62218(16) 0.78114(7) 0.98377(6) 0.0357(2) Uani 1 1 d
O3 O 0.66279(15) 0.96913(6) 0.77531(7) 0.0365(3) Uani 1 1 d
O4 O 1.00433(15) 0.93077(6) 0.78990(7) 0.0333(2) Uani 1 1 d
N1 N 0.76467(16) 0.82742(7) 0.79031(7) 0.0227(2) Uani 1 1 d
H1N H 0.870(3) 0.7954(10) 0.7974(10) 0.029(4) Uiso 1 1 d
C1 C 0.55860(17) 0.78720(8) 0.78309(8) 0.0208(3) Uani 1 1 d
H1 H 0.456(2) 0.8322(8) 0.7784(8) 0.014(3) Uiso 1 1 d
C2 C 0.50849(19) 0.73415(8) 0.85778(7) 0.0189(2) Uani 1 1 d
C3 C 0.28792(18) 0.69280(8) 0.85088(7) 0.0200(2) Uani 1 1 d
C4 C 0.2952(2) 0.60052(8) 0.87979(9) 0.0256(3) Uani 1 1 d
H4B H 0.177(3) 0.5873(10) 0.9101(10) 0.030(4) Uiso 1 1 d
H4A H 0.292(2) 0.5643(10) 0.8337(10) 0.030(4) Uiso 1 1 d
C5 C 0.5074(2) 0.59256(9) 0.91961(9) 0.0286(3) Uani 1 1 d
H5B H 0.559(2) 0.5318(10) 0.9196(9) 0.027(4) Uiso 1 1 d
H5A H 0.492(3) 0.6133(9) 0.9738(9) 0.024(4) Uiso 1 1 d
C6 C 0.6483(2) 0.65479(9) 0.87318(8) 0.0240(3) Uani 1 1 d
H6B H 0.692(2) 0.6269(9) 0.8219(10) 0.026(4) Uiso 1 1 d
H6A H 0.772(3) 0.6699(10) 0.8987(9) 0.027(4) Uiso 1 1 d
C7 C 0.51242(19) 0.79693(8) 0.92852(8) 0.0227(3) Uani 1 1 d
C8 C 0.3818(2) 0.87754(9) 0.92390(9) 0.0287(3) Uani 1 1 d
H8C H 0.452(3) 0.9187(11) 0.8870(11) 0.047(5) Uiso 1 1 d
H8B H 0.371(3) 0.9023(11) 0.9751(11) 0.037(4) Uiso 1 1 d
H8A H 0.242(3) 0.8642(12) 0.9031(12) 0.050(5) Uiso 1 1 d
C9 C 0.53665(19) 0.73284(9) 0.71058(8) 0.0242(3) Uani 1 1 d
H9 H 0.401(2) 0.7061(9) 0.7046(9) 0.027(4) Uiso 1 1 d
C10 C 0.6776(2) 0.72120(8) 0.65501(8) 0.0239(3) Uani 1 1 d
H10 H 0.810(3) 0.7490(9) 0.6600(9) 0.027(4) Uiso 1 1 d
C11 C 0.6413(2) 0.67360(8) 0.58163(8) 0.0252(3) Uani 1 1 d
C12 C 0.7908(3) 0.67871(10) 0.52255(9) 0.0322(3) Uani 1 1 d
H12 H 0.909(3) 0.7091(11) 0.5307(10) 0.035(4) Uiso 1 1 d
C13 C 0.7545(3) 0.64022(10) 0.45061(10) 0.0413(4) Uani 1 1 d
H13 H 0.865(3) 0.6442(13) 0.4129(13) 0.064(6) Uiso 1 1 d
C14 C 0.5710(3) 0.59586(10) 0.43676(10) 0.0422(4) Uani 1 1 d
H14 H 0.538(3) 0.5717(12) 0.3861(13) 0.057(6) Uiso 1 1 d
C15 C 0.4225(3) 0.58814(10) 0.49523(10) 0.0399(4) Uani 1 1 d
H15 H 0.294(3) 0.5542(12) 0.4878(12) 0.050(5) Uiso 1 1 d
C16 C 0.4589(2) 0.62631(10) 0.56732(10) 0.0338(3) Uani 1 1 d
H16 H 0.355(3) 0.6191(11) 0.6060(12) 0.046(5) Uiso 1 1 d
C17 C 0.79608(19) 0.91340(8) 0.78430(8) 0.0242(3) Uani 1 1 d
C18 C 1.0613(3) 1.02121(11) 0.79612(14) 0.0459(4) Uani 1 1 d
H18C H 1.211(3) 1.0231(11) 0.7942(11) 0.045(5) Uiso 1 1 d
H18B H 1.007(4) 1.0525(14) 0.7520(14) 0.063(6) Uiso 1 1 d
H18A H 1.012(4) 1.0409(17) 0.8483(16) 0.081(8) Uiso 1 1 d

loop_
_atom_site_aniso_label
_atom_site_aniso_U_11
_atom_site_aniso_U_22
_atom_site_aniso_U_33
_atom_site_aniso_U_23
_atom_site_aniso_U_13
_atom_site_aniso_U_12
O1 0.0168(4) 0.0376(5) 0.0341(5) 0.0015(4) -0.0012(4) 0.0032(4)
O2 0.0368(5) 0.0432(6) 0.0272(5) -0.0048(5) -0.0115(5) 0.0004(5)
O3 0.0320(5) 0.0283(5) 0.0492(7) 0.0135(5) 0.0009(5) 0.0015(4)
O4 0.0261(4) 0.0286(5) 0.0453(6) 0.0065(5) -0.0052(5) -0.0079(4)
N1 0.0168(4) 0.0249(5) 0.0263(6) 0.0021(5) -0.0022(5) 0.0000(4)
C1 0.0158(5) 0.0251(6) 0.0215(6) 0.0030(5) -0.0010(5) 0.0001(5)
C2 0.0144(5) 0.0233(6) 0.0190(6) 0.0004(5) 0.0001(5) 0.0008(5)
C3 0.0161(5) 0.0267(6) 0.0171(6) -0.0048(5) 0.0026(5) -0.0007(5)
C4 0.0240(6) 0.0238(6) 0.0289(7) -0.0044(6) 0.0021(6) -0.0040(5)
C5 0.0281(6) 0.0256(7) 0.0322(8) 0.0050(6) -0.0008(7) 0.0027(6)
C6 0.0178(5) 0.0275(6) 0.0266(7) 0.0011(6) -0.0006(6) 0.0044(5)
C7 0.0201(5) 0.0277(6) 0.0202(6) 0.0018(5) 0.0018(5) -0.0061(5)
C8 0.0334(7) 0.0273(7) 0.0255(7) -0.0046(6) 0.0052(7) -0.0010(6)
C9 0.0207(5) 0.0308(6) 0.0210(6) 0.0010(6) -0.0017(5) -0.0042(5)
C10 0.0230(6) 0.0240(6) 0.0248(7) 0.0018(5) -0.0001(5) -0.0010(5)
C11 0.0316(6) 0.0200(6) 0.0240(6) 0.0020(5) 0.0027(6) 0.0037(5)
C12 0.0389(8) 0.0273(7) 0.0304(8) 0.0012(6) 0.0089(7) -0.0010(6)
C13 0.0615(11) 0.0327(8) 0.0297(8) -0.0003(7) 0.0140(8) 0.0011(8)
C14 0.0709(12) 0.0283(7) 0.0273(8) -0.0070(7) -0.0022(8) 0.0018(7)
C15 0.0492(9) 0.0302(7) 0.0403(9) -0.0074(7) -0.0031(8) -0.0044(7)
C16 0.0377(8) 0.0295(7) 0.0340(8) -0.0038(6) 0.0036(7) -0.0035(6)
C17 0.0240(5) 0.0292(6) 0.0194(6) 0.0059(6) 0.0006(6) -0.0026(5)
C18 0.0407(8) 0.0313(8) 0.0657(13) 0.0120(9) -0.0095(10) -0.0148(7)

loop_
_atom_type_symbol
_atom_type_description
_atom_type_scat_dispersion_real
_atom_type_scat_dispersion_imag
_atom_type_scat_source
C C 0.0033 0.0016 'International Tables Vol C Tables 4.2.6.8 and 6.1.1.4'
H H 0.0000 0.0000 'International Tables Vol C Tables 4.2.6.8 and 6.1.1.4'
N N 0.0061 0.0033 'International Tables Vol C Tables 4.2.6.8 and 6.1.1.4'
O O 0.0106 0.0060 'International Tables Vol C Tables 4.2.6.8 and 6.1.1.4'

loop_
_geom_angle_atom_site_label_1
_geom_angle_atom_site_label_2
_geom_angle_atom_site_label_3
_geom_angle
C17 O4 C18 116.20(12)
C17 N1 C1 123.10(11)
C17 N1 H1N 117.9(10)
C1 N1 H1N 118.9(10)
N1 C1 C9 112.89(10)
N1 C1 C2 109.69(10)
C9 C1 C2 112.01(10)
N1 C1 H1 108.5(8)
C9 C1 H1 105.5(8)
C2 C1 H1 108.0(8)
C6 C2 C3 102.41(10)
C6 C2 C7 110.42(10)
C3 C2 C7 109.25(9)
C6 C2 C1 116.12(10)
C3 C2 C1 109.78(10)
C7 C2 C1 108.61(10)
O1 C3 C4 126.16(12)
O1 C3 C2 124.19(11)
C4 C3 C2 109.49(10)
C3 C4 C5 104.62(11)
C3 C4 H4B 111.4(9)
C5 C4 H4B 116.4(10)
C3 C4 H4A 105.6(9)
C5 C4 H4A 110.1(9)
H4B C4 H4A 108.2(13)
C4 C5 C6 103.63(11)
C4 C5 H5B 111.7(9)
C6 C5 H5B 113.2(9)
C4 C5 H5A 107.9(10)
C6 C5 H5A 110.4(9)
H5B C5 H5A 109.7(13)
C2 C6 C5 104.19(10)
C2 C6 H6B 110.1(9)
C5 C6 H6B 110.4(9)
C2 C6 H6A 112.0(9)
C5 C6 H6A 113.8(9)
H6B C6 H6A 106.4(13)
O2 C7 C8 122.17(12)
O2 C7 C2 120.17(11)
C8 C7 C2 117.64(11)
C7 C8 H8C 107.9(11)
C7 C8 H8B 108.6(10)
H8C C8 H8B 111.3(14)
C7 C8 H8A 110.6(11)
H8C C8 H8A 107.8(16)
H8B C8 H8A 110.6(16)
C10 C9 C1 127.54(11)
C10 C9 H9 118.3(10)
C1 C9 H9 114.2(10)
C9 C10 C11 125.28(12)
C9 C10 H10 118.5(9)
C11 C10 H10 116.1(10)
C16 C11 C12 118.07(13)
C16 C11 C10 122.69(13)
C12 C11 C10 119.19(13)
C13 C12 C11 120.69(15)
C13 C12 H12 120.0(11)
C11 C12 H12 119.3(11)
C14 C13 C12 120.45(16)
C14 C13 H13 122.8(13)
C12 C13 H13 116.7(13)
C13 C14 C15 119.84(15)
C13 C14 H14 122.0(12)
C15 C14 H14 118.1(12)
C14 C15 C16 119.77(15)
C14 C15 H15 121.4(12)
C16 C15 H15 118.8(12)
C11 C16 C15 121.12(15)
C11 C16 H16 121.4(12)
C15 C16 H16 117.5(12)
O3 C17 N1 126.82(11)
O3 C17 O4 123.65(12)
N1 C17 O4 109.53(11)
O4 C18 H18C 106.2(10)
O4 C18 H18B 109.4(13)
H18C C18 H18B 108.4(18)
O4 C18 H18A 106.3(15)
H18C C18 H18A 109.6(19)
H18B C18 H18A 116.5(19)

loop_
_geom_bond_atom_site_label_1
_geom_bond_atom_site_label_2
_geom_bond_distance
O1 C3 1.2068(15)
O2 C7 1.2036(16)
O3 C17 1.2144(15)
O4 C17 1.3558(16)
O4 C18 1.4381(18)
N1 C17 1.3381(16)
N1 C1 1.4551(14)
N1 H1N 0.840(16)
C1 C9 1.5058(19)
C1 C2 1.5528(17)
C1 H1 0.953(13)
C2 C6 1.5310(17)
C2 C3 1.5455(16)
C2 C7 1.5512(17)
C3 C4 1.5009(18)
C4 C5 1.519(2)
C4 H4B 0.936(17)
C4 H4A 0.968(16)
C5 C6 1.534(2)
C5 H5B 0.988(15)
C5 H5A 0.990(16)
C6 H6B 1.018(16)
C6 H6A 0.929(16)
C7 C8 1.4923(19)
C8 H8C 1.000(19)
C8 H8B 0.960(18)
C8 H8A 0.98(2)
C9 C10 1.3227(19)
C9 H9 0.959(15)
C10 C11 1.4755(19)
C10 H10 0.946(16)
C11 C16 1.391(2)
C11 C12 1.394(2)
C12 C13 1.389(2)
C12 H12 0.896(17)
C13 C14 1.373(3)
C13 H13 0.96(2)
C14 C15 1.385(2)
C14 H14 0.97(2)
C15 C16 1.390(2)
C15 H15 0.98(2)
C16 H16 0.94(2)
C18 H18C 0.954(19)
C18 H18B 0.96(2)
C18 H18A 1.00(3)

loop_
_cod_related_entry_id
_cod_related_entry_database
_cod_related_entry_code
1 ChemSpider 21196751
